data_7109009
loop_
_publ_author_name
'Guoxiong Hua'
'Alexandra M. Z. Slawin'
'Rebecca A. M. Randall'
'David B. Cordes'
'Luke Crawford'
'Michael Buhl'
'J. Derek Woollins'

_publ_section_title
;
 An efficient route for the synthesis of phosphorus-selenium
 macro-heterocycles
;
_journal_name_full Chem.Commun.
_journal_page_first 2619
_journal_paper_doi 10.1039/c3cc40515j
_journal_volume 49
_journal_year 2013
_chemical_formula_moiety 'C16 H18 O2 P2 Se4'
_chemical_formula_sum 'C16 H18 O2 P2 Se4'
_chemical_formula_weight 620.08
_chemical_name_systematic
;
?
;
_space_group_IT_number 15
_symmetry_cell_setting monoclinic
_symmetry_space_group_name_Hall '-C 2yc'
_symmetry_space_group_name_H-M 'C 1 2/c 1'
_atom_sites_solution_hydrogens geom
_atom_sites_solution_primary direct
_atom_sites_solution_secondary difmap
_audit_creation_method SHELXL-97
_cell_angle_alpha 90.00
_cell_angle_beta 99.462(8)
_cell_angle_gamma 90.00
_cell_formula_units_Z 8
_cell_length_a 26.370(7)
_cell_length_b 7.177(2)
_cell_length_c 22.019(8)
_cell_measurement_reflns_used 7000
_cell_measurement_temperature 93(2)
_cell_measurement_theta_max 29.0
_cell_measurement_theta_min 1.9
_cell_volume 4111(2)
_computing_cell_refinement 'CrystalClear (Rigaku Corp., 2004)'
_computing_data_collection 'CrystalClear (Rigaku Corp., 2004)'
_computing_data_reduction 'CrystalClear (Rigaku Corp., 2004)'
_computing_molecular_graphics 'Bruker SHELXTL'
_computing_publication_material 'Bruker SHELXTL'
_computing_structure_refinement 'SHELXL-97 (Sheldrick, 1997)'
_computing_structure_solution 'SHELXS-97 (Sheldrick, 1990)'
_diffrn_ambient_temperature 93(2)
_diffrn_measured_fraction_theta_full 0.987
_diffrn_measured_fraction_theta_max 0.985
_diffrn_measurement_device_type CCD
_diffrn_measurement_method '\w and \f scans'
_diffrn_radiation_monochromator confocal
_diffrn_radiation_source 'rotating anode'
_diffrn_radiation_type MoK\a
_diffrn_radiation_wavelength 0.71073
_diffrn_reflns_av_R_equivalents 0.0739
_diffrn_reflns_av_sigmaI/netI 0.0741
_diffrn_reflns_limit_h_max 27
_diffrn_reflns_limit_h_min -31
_diffrn_reflns_limit_k_max 8
_diffrn_reflns_limit_k_min -8
_diffrn_reflns_limit_l_max 26
_diffrn_reflns_limit_l_min -20
_diffrn_reflns_number 12836
_diffrn_reflns_theta_full 25.00
_diffrn_reflns_theta_max 25.35
_diffrn_reflns_theta_min 1.57
_exptl_absorpt_coefficient_mu 7.302
_exptl_absorpt_correction_T_max 1.000
_exptl_absorpt_correction_T_min 0.442
_exptl_absorpt_correction_type multi-scan
_exptl_absorpt_process_details 'Jacobson, R. (1998) Private communication'
_exptl_crystal_colour Colorless
_exptl_crystal_density_diffrn 2.004
_exptl_crystal_density_method 'not measured'
_exptl_crystal_description Prism
_exptl_crystal_F_000 2368
_exptl_crystal_size_max 0.10
_exptl_crystal_size_mid 0.10
_exptl_crystal_size_min 0.08
_refine_diff_density_max 0.651
_refine_diff_density_min -0.626
_refine_diff_density_rms 0.132
_refine_ls_extinction_method none
_refine_ls_goodness_of_fit_ref 0.999
_refine_ls_hydrogen_treatment constr
_refine_ls_matrix_type full
_refine_ls_number_parameters 217
_refine_ls_number_reflns 3719
_refine_ls_number_restraints 0
_refine_ls_restrained_S_all 0.999
_refine_ls_R_factor_all 0.0522
_refine_ls_R_factor_gt 0.0384
_refine_ls_shift/su_max 0.001
_refine_ls_shift/su_mean 0.000
_refine_ls_structure_factor_coef Fsqd
_refine_ls_weighting_details 'calc w=1/[\s^2^(Fo^2^)+(0.0158P)^2^+0.0000P] where P=(Fo^2^+2Fc^2^)/3'
_refine_ls_weighting_scheme calc
_refine_ls_wR_factor_gt 0.0684
_refine_ls_wR_factor_ref 0.0740
_reflns_number_gt 3042
_reflns_number_total 3719
_reflns_threshold_expression >2sigma(I)
_cod_data_source_file c3cc40515j.txt
_cod_data_source_block hua44
_cod_original_cell_volume 4110(2)
_cod_original_sg_symbol_H-M C2/c
_cod_database_code 7109009

loop_
_symmetry_equiv_pos_as_xyz
'x, y, z'
'-x, y, -z+1/2'
'x+1/2, y+1/2, z'
'-x+1/2, y+1/2, -z+1/2'
'-x, -y, -z'
'x, -y, z-1/2'
'-x+1/2, -y+1/2, -z'
'x+1/2, -y+1/2, z-1/2'

loop_
_atom_site_label
_atom_site_type_symbol
_atom_site_fract_x
_atom_site_fract_y
_atom_site_fract_z
_atom_site_U_iso_or_equiv
_atom_site_adp_type
_atom_site_occupancy
_atom_site_symmetry_multiplicity
_atom_site_calc_flag
_atom_site_refinement_flags
Se1 Se 0.646414(19) 0.00274(7) 0.02787(2) 0.02834(14) Uani 1 1 d .
Se2 Se 0.730822(17) 0.24380(7) 0.14726(2) 0.02931(15) Uani 1 1 d .
Se3 Se 0.536165(17) 0.31795(7) -0.01538(2) 0.02911(15) Uani 1 1 d .
Se4 Se 0.758402(17) 0.71264(7) 0.12505(2) 0.03066(15) Uani 1 1 d .
P1 P 0.59595(4) 0.17167(17) -0.04424(6) 0.0199(3) Uani 1 1 d .
P2 P 0.69828(4) 0.51975(17) 0.11694(6) 0.0201(3) Uani 1 1 d .
O1 O 0.63455(11) 0.2931(4) -0.07747(14) 0.0254(8) Uani 1 1 d .
O2 O 0.66556(10) 0.4949(4) 0.04977(14) 0.0197(7) Uani 1 1 d .
C1 C 0.62489(16) 0.1069(7) 0.1021(2) 0.0256(11) Uani 1 1 d .
H1A H 0.6123 0.2356 0.0933 0.031 Uiso 1 1 calc R
H1B H 0.5960 0.0319 0.1126 0.031 Uiso 1 1 calc R
C2 C 0.66814(17) 0.1099(6) 0.1573(2) 0.0266(11) Uani 1 1 d .
H2A H 0.6776 -0.0206 0.1685 0.032 Uiso 1 1 calc R
H2B H 0.6546 0.1658 0.1925 0.032 Uiso 1 1 calc R
C3 C 0.64914(17) 0.4826(6) -0.0606(2) 0.0252(11) Uani 1 1 d .
H3A H 0.6182 0.5516 -0.0534 0.030 Uiso 1 1 calc R
H3B H 0.6619 0.5427 -0.0957 0.030 Uiso 1 1 calc R
C4 C 0.68963(16) 0.4993(7) -0.0045(2) 0.0248(11) Uani 1 1 d .
H4A H 0.7144 0.3951 -0.0033 0.030 Uiso 1 1 calc R
H4B H 0.7087 0.6176 -0.0059 0.030 Uiso 1 1 calc R
C5 C 0.57745(16) -0.0026(6) -0.1025(2) 0.0196(10) Uani 1 1 d .
C6 C 0.60884(18) -0.0528(6) -0.1442(2) 0.0279(12) Uani 1 1 d .
H6A H 0.6401 0.0122 -0.1449 0.033 Uiso 1 1 calc R
C7 C 0.59476(19) -0.1975(7) -0.1848(2) 0.0328(13) Uani 1 1 d .
H7A H 0.6167 -0.2322 -0.2130 0.039 Uiso 1 1 calc R
C8 C 0.54929(19) -0.2920(7) -0.1850(2) 0.0377(14) Uani 1 1 d .
H8A H 0.5399 -0.3915 -0.2131 0.045 Uiso 1 1 calc R
C9 C 0.51747(19) -0.2400(8) -0.1438(3) 0.0432(15) Uani 1 1 d .
H9A H 0.4859 -0.3039 -0.1439 0.052 Uiso 1 1 calc R
C10 C 0.53097(18) -0.0972(7) -0.1025(3) 0.0370(14) Uani 1 1 d .
H10A H 0.5089 -0.0630 -0.0743 0.044 Uiso 1 1 calc R
C11 C 0.64863(15) 0.5780(6) 0.1605(2) 0.0203(10) Uani 1 1 d .
C12 C 0.59866(16) 0.6233(6) 0.1324(2) 0.0234(11) Uani 1 1 d .
H12A H 0.5885 0.6084 0.0892 0.028 Uiso 1 1 calc R
C13 C 0.56421(17) 0.6905(7) 0.1685(2) 0.0296(12) Uani 1 1 d .
H13A H 0.5303 0.7227 0.1496 0.035 Uiso 1 1 calc R
C14 C 0.57847(18) 0.7110(7) 0.2312(2) 0.0302(12) Uani 1 1 d .
H14A H 0.5547 0.7598 0.2551 0.036 Uiso 1 1 calc R
C15 C 0.62744(19) 0.6608(7) 0.2595(2) 0.0330(13) Uani 1 1 d .
H15A H 0.6369 0.6708 0.3029 0.040 Uiso 1 1 calc R
C16 C 0.66241(17) 0.5960(7) 0.2242(2) 0.0284(12) Uani 1 1 d .
H16A H 0.6962 0.5634 0.2435 0.034 Uiso 1 1 calc R

loop_
_atom_site_aniso_label
_atom_site_aniso_U_11
_atom_site_aniso_U_22
_atom_site_aniso_U_33
_atom_site_aniso_U_23
_atom_site_aniso_U_13
_atom_site_aniso_U_12
Se1 0.0376(3) 0.0226(3) 0.0241(3) 0.0011(2) 0.0031(2) 0.0086(2)
Se2 0.0265(3) 0.0267(3) 0.0326(3) 0.0065(2) -0.0014(2) 0.0054(2)
Se3 0.0234(3) 0.0312(3) 0.0334(3) -0.0067(2) 0.0064(2) 0.0060(2)
Se4 0.0216(3) 0.0328(3) 0.0370(3) 0.0012(3) 0.0029(2) -0.0092(2)
P1 0.0185(6) 0.0208(7) 0.0207(7) 0.0008(5) 0.0046(5) 0.0003(5)
P2 0.0181(6) 0.0214(7) 0.0200(7) 0.0012(5) 0.0011(5) -0.0009(5)
O1 0.0298(18) 0.0207(19) 0.028(2) 0.0015(15) 0.0103(15) -0.0047(14)
O2 0.0181(16) 0.0216(18) 0.0208(18) 0.0036(14) 0.0068(13) -0.0025(12)
C1 0.030(3) 0.021(3) 0.028(3) 0.005(2) 0.011(2) -0.001(2)
C2 0.042(3) 0.017(3) 0.021(3) 0.010(2) 0.005(2) -0.003(2)
C3 0.033(3) 0.021(3) 0.022(3) 0.005(2) 0.006(2) -0.004(2)
C4 0.026(3) 0.033(3) 0.017(3) 0.002(2) 0.007(2) -0.006(2)
C5 0.023(3) 0.019(3) 0.016(3) -0.001(2) 0.0026(19) 0.0023(19)
C6 0.031(3) 0.022(3) 0.032(3) 0.003(2) 0.010(2) 0.002(2)
C7 0.040(3) 0.034(3) 0.025(3) -0.002(3) 0.009(2) 0.012(2)
C8 0.037(3) 0.034(3) 0.038(3) -0.010(3) -0.008(3) 0.003(2)
C9 0.025(3) 0.045(4) 0.060(4) -0.018(3) 0.007(3) -0.010(2)
C10 0.027(3) 0.040(4) 0.045(4) -0.013(3) 0.011(2) -0.005(2)
C11 0.019(2) 0.018(3) 0.023(3) 0.002(2) 0.001(2) -0.0061(19)
C12 0.025(3) 0.021(3) 0.022(3) -0.002(2) 0.000(2) -0.008(2)
C13 0.022(3) 0.029(3) 0.038(3) -0.005(3) 0.005(2) -0.002(2)
C14 0.029(3) 0.029(3) 0.035(3) -0.002(3) 0.014(2) -0.005(2)
C15 0.044(3) 0.032(3) 0.025(3) -0.001(2) 0.013(3) -0.007(2)
C16 0.026(3) 0.027(3) 0.031(3) 0.002(2) -0.001(2) -0.005(2)

loop_
_atom_type_symbol
_atom_type_description
_atom_type_scat_dispersion_real
_atom_type_scat_dispersion_imag
_atom_type_scat_source
C C 0.0033 0.0016 'International Tables Vol C Tables 4.2.6.8 and 6.1.1.4'
H H 0.0000 0.0000 'International Tables Vol C Tables 4.2.6.8 and 6.1.1.4'
O O 0.0106 0.0060 'International Tables Vol C Tables 4.2.6.8 and 6.1.1.4'
P P 0.1023 0.0942 'International Tables Vol C Tables 4.2.6.8 and 6.1.1.4'
Se Se -0.0929 2.2259 'International Tables Vol C Tables 4.2.6.8 and 6.1.1.4'

loop_
_geom_angle_atom_site_label_1
_geom_angle_atom_site_label_2
_geom_angle_atom_site_label_3
_geom_angle
C1 Se1 P1 99.44(14)
C2 Se2 P2 100.39(14)
O1 P1 C5 99.80(19)
O1 P1 Se3 115.78(13)
C5 P1 Se3 115.99(15)
O1 P1 Se1 105.56(12)
C5 P1 Se1 100.83(15)
Se3 P1 Se1 116.53(6)
O2 P2 C11 101.00(18)
O2 P2 Se4 116.12(12)
C11 P2 Se4 114.18(15)
O2 P2 Se2 107.64(12)
C11 P2 Se2 109.11(15)
Se4 P2 Se2 108.38(6)
C3 O1 P1 123.8(3)
C4 O2 P2 121.4(3)
C2 C1 Se1 112.8(3)
C2 C1 H1A 109.0
Se1 C1 H1A 109.0
C2 C1 H1B 109.0
Se1 C1 H1B 109.0
H1A C1 H1B 107.8
C1 C2 Se2 116.9(3)
C1 C2 H2A 108.1
Se2 C2 H2A 108.1
C1 C2 H2B 108.1
Se2 C2 H2B 108.1
H2A C2 H2B 107.3
O1 C3 C4 114.2(4)
O1 C3 H3A 108.7
C4 C3 H3A 108.7
O1 C3 H3B 108.7
C4 C3 H3B 108.7
H3A C3 H3B 107.6
O2 C4 C3 109.3(3)
O2 C4 H4A 109.8
C3 C4 H4A 109.8
O2 C4 H4B 109.8
C3 C4 H4B 109.8
H4A C4 H4B 108.3
C6 C5 C10 119.5(4)
C6 C5 P1 122.2(3)
C10 C5 P1 118.2(3)
C7 C6 C5 120.0(4)
C7 C6 H6A 120.0
C5 C6 H6A 120.0
C8 C7 C6 120.9(5)
C8 C7 H7A 119.5
C6 C7 H7A 119.5
C7 C8 C9 119.1(5)
C7 C8 H8A 120.5
C9 C8 H8A 120.5
C10 C9 C8 120.9(5)
C10 C9 H9A 119.5
C8 C9 H9A 119.5
C9 C10 C5 119.5(5)
C9 C10 H10A 120.2
C5 C10 H10A 120.2
C16 C11 C12 119.6(4)
C16 C11 P2 117.8(3)
C12 C11 P2 122.3(4)
C13 C12 C11 119.0(4)
C13 C12 H12A 120.5
C11 C12 H12A 120.5
C14 C13 C12 120.9(4)
C14 C13 H13A 119.5
C12 C13 H13A 119.5
C13 C14 C15 120.2(5)
C13 C14 H14A 119.9
C15 C14 H14A 119.9
C16 C15 C14 119.6(5)
C16 C15 H15A 120.2
C14 C15 H15A 120.2
C15 C16 C11 120.6(4)
C15 C16 H16A 119.7
C11 C16 H16A 119.7

loop_
_geom_bond_atom_site_label_1
_geom_bond_atom_site_label_2
_geom_bond_distance
Se1 C1 1.964(4)
Se1 P1 2.2510(13)
Se2 C2 1.956(4)
Se2 P2 2.2172(14)
Se3 P1 2.0786(13)
Se4 P2 2.0902(13)
P1 O1 1.605(3)
P1 C5 1.800(5)
P2 O2 1.595(3)
P2 C11 1.796(4)
O1 C3 1.445(5)
O2 C4 1.442(5)
C1 C2 1.523(6)
C1 H1A 0.9900
C1 H1B 0.9900
C2 H2A 0.9900
C2 H2B 0.9900
C3 C4 1.500(6)
C3 H3A 0.9900
C3 H3B 0.9900
C4 H4A 0.9900
C4 H4B 0.9900
C5 C6 1.382(6)
C5 C10 1.401(6)
C6 C7 1.381(6)
C6 H6A 0.9500
C7 C8 1.377(7)
C7 H7A 0.9500
C8 C9 1.386(7)
C8 H8A 0.9500
C9 C10 1.377(7)
C9 H9A 0.9500
C10 H10A 0.9500
C11 C16 1.395(6)
C11 C12 1.399(6)
C12 C13 1.387(6)
C12 H12A 0.9500
C13 C14 1.378(7)
C13 H13A 0.9500
C14 C15 1.386(6)
C14 H14A 0.9500
C15 C16 1.380(6)
C15 H15A 0.9500
C16 H16A 0.9500

loop_
_geom_torsion_atom_site_label_1
_geom_torsion_atom_site_label_2
_geom_torsion_atom_site_label_3
_geom_torsion_atom_site_label_4
_geom_torsion
C1 Se1 P1 O1 116.27(18)
C1 Se1 P1 C5 -140.24(19)
C1 Se1 P1 Se3 -13.79(14)
C2 Se2 P2 O2 -68.51(18)
C2 Se2 P2 C11 40.3(2)
C2 Se2 P2 Se4 165.16(14)
C5 P1 O1 C3 160.4(3)
Se3 P1 O1 C3 35.1(4)
Se1 P1 O1 C3 -95.4(3)
C11 P2 O2 C4 162.1(3)
Se4 P2 O2 C4 38.0(3)
Se2 P2 O2 C4 -83.6(3)
P1 Se1 C1 C2 -147.8(3)
Se1 C1 C2 Se2 57.0(4)
P2 Se2 C2 C1 54.4(4)
P1 O1 C3 C4 79.2(4)
P2 O2 C4 C3 -177.0(3)
O1 C3 C4 O2 -84.8(4)
O1 P1 C5 C6 26.4(4)
Se3 P1 C5 C6 151.6(3)
Se1 P1 C5 C6 -81.6(4)
O1 P1 C5 C10 -157.5(4)
Se3 P1 C5 C10 -32.4(4)
Se1 P1 C5 C10 94.4(4)
C10 C5 C6 C7 -1.1(7)
P1 C5 C6 C7 174.9(4)
C5 C6 C7 C8 0.8(7)
C6 C7 C8 C9 0.1(8)
C7 C8 C9 C10 -0.6(8)
C8 C9 C10 C5 0.2(9)
C6 C5 C10 C9 0.6(8)
P1 C5 C10 C9 -175.5(4)
O2 P2 C11 C16 174.9(3)
Se4 P2 C11 C16 -59.7(4)
Se2 P2 C11 C16 61.7(4)
O2 P2 C11 C12 -11.6(4)
Se4 P2 C11 C12 113.8(4)
Se2 P2 C11 C12 -124.8(4)
C16 C11 C12 C13 1.8(7)
P2 C11 C12 C13 -171.6(4)
C11 C12 C13 C14 -0.6(7)
C12 C13 C14 C15 -1.4(7)
C13 C14 C15 C16 2.2(7)
C14 C15 C16 C11 -1.0(7)
C12 C11 C16 C15 -1.0(7)
P2 C11 C16 C15 172.7(4)
